data_4079122
loop_
_publ_author_name
'Nikitin, Kirill'
'Bothe, Cornelia'
'M\"uller-Bunz, Helge'
'Ortin, Yannick'
'McGlinchey, Michael J.'

_publ_section_title
;
 High and Low Rotational Barriers in Metal Tricarbonyl Complexes of 2- and
 3-Indenyl Anthracenes and Triptycenes: Rational Design of Molecular
 Brakes
;
_journal_issue 17
_journal_name_full Organometallics
_journal_page_first 6183
_journal_paper_doi 10.1021/om300512z
_journal_volume 31
_journal_year 2012
_chemical_absolute_configuration ad
_chemical_formula_moiety 'C18 H11 O3 Re'
_chemical_formula_sum 'C18 H11 O3 Re'
_chemical_formula_weight 461.47
_chemical_name_systematic
; 
 ? 
;
_space_group_IT_number 19
_symmetry_cell_setting orthorhombic
_symmetry_space_group_name_Hall 'P 2ac 2ab'
_symmetry_space_group_name_H-M 'P 21 21 21'
_atom_sites_solution_hydrogens geom
_atom_sites_solution_primary direct
_atom_sites_solution_secondary difmap
_audit_creation_method SHELXL-97
_cell_angle_alpha 90.00
_cell_angle_beta 90.00
_cell_angle_gamma 90.00
_cell_formula_units_Z 12
_cell_length_a 8.3815(4)
_cell_length_b 10.1729(4)
_cell_length_c 52.705(2)
_cell_measurement_reflns_used 8046
_cell_measurement_temperature 100(2)
_cell_measurement_theta_max 30.60
_cell_measurement_theta_min 2.31
_cell_volume 4493.8(3)
_computing_cell_refinement 'Bruker SAINT'
_computing_data_collection 'Bruker SMART'
_computing_data_reduction 'Bruker SAINT'
_computing_molecular_graphics 'Bruker SHELXTL'
_computing_publication_material 'Bruker SHELXTL'
_computing_structure_refinement 'SHELXL-97 (Sheldrick, 2008)'
_computing_structure_solution 'SHELXS-97 (Sheldrick, 2008)'
_diffrn_ambient_temperature 100(2)
_diffrn_detector_area_resol_mean 8.366
_diffrn_measured_fraction_theta_full 0.999
_diffrn_measured_fraction_theta_max 0.988
_diffrn_measurement_device_type 'CCD area detector'
_diffrn_measurement_method '\f and \w scans'
_diffrn_radiation_monochromator graphite
_diffrn_radiation_source 'sealed tube'
_diffrn_radiation_type MoK\a
_diffrn_radiation_wavelength 0.71073
_diffrn_reflns_av_R_equivalents 0.0364
_diffrn_reflns_av_sigmaI/netI 0.0375
_diffrn_reflns_limit_h_max 11
_diffrn_reflns_limit_h_min -8
_diffrn_reflns_limit_k_max 13
_diffrn_reflns_limit_k_min -14
_diffrn_reflns_limit_l_max 73
_diffrn_reflns_limit_l_min -74
_diffrn_reflns_number 51259
_diffrn_reflns_theta_full 30.00
_diffrn_reflns_theta_max 30.57
_diffrn_reflns_theta_min 0.77
_exptl_absorpt_coefficient_mu 8.121
_exptl_absorpt_correction_T_max 0.6415
_exptl_absorpt_correction_T_min 0.3394
_exptl_absorpt_correction_type multi-scan
_exptl_absorpt_process_details
; 
 SADABS v.2.10 (Bruker,2003) was used for absorption correction. 
 R(int) for selected reflections was 0.133 before and 0.035 after 
 correction. The Ratio of minimum to maximum transmission is 0.529089. 
 The \l/2 correction factor is 0.0015 
;
_exptl_crystal_colour colourless
_exptl_crystal_density_diffrn 2.046
_exptl_crystal_density_method 'not measured'
_exptl_crystal_description plate
_exptl_crystal_F_000 2616
_exptl_crystal_size_max 0.23
_exptl_crystal_size_mid 0.23
_exptl_crystal_size_min 0.06
_refine_diff_density_max 3.145
_refine_diff_density_min -3.365
_refine_diff_density_rms 0.257
_refine_ls_abs_structure_details 'Flack H D (1983), Acta Cryst. A39, 876-881'
_refine_ls_abs_structure_Flack 0.491(13)
_refine_ls_extinction_method none
_refine_ls_goodness_of_fit_ref 1.283
_refine_ls_hydrogen_treatment constr
_refine_ls_matrix_type full
_refine_ls_number_parameters 596
_refine_ls_number_reflns 13490
_refine_ls_number_restraints 291
_refine_ls_restrained_S_all 1.272
_refine_ls_R_factor_all 0.0487
_refine_ls_R_factor_gt 0.0474
_refine_ls_shift/su_max 0.003
_refine_ls_shift/su_mean 0.000
_refine_ls_structure_factor_coef Fsqd
_refine_ls_weighting_details 'calc w=1/[\s^2^(Fo^2^)+(0.0035P)^2^+60.2519P] where P=(Fo^2^+2Fc^2^)/3'
_refine_ls_weighting_scheme calc
_refine_ls_wR_factor_gt 0.0950
_refine_ls_wR_factor_ref 0.0955
_reflns_number_gt 13239
_reflns_number_total 13490
_reflns_threshold_expression I>2\s(I)
_cod_data_source_file om300512z_si_002.cif
_cod_data_source_block mjm237(16)
_cod_database_code 4079122

loop_
_symmetry_equiv_pos_as_xyz
'x, y, z'
'-x+1/2, -y, z+1/2'
'-x, y+1/2, -z+1/2'
'x+1/2, -y+1/2, -z'

loop_
_atom_site_label
_atom_site_type_symbol
_atom_site_fract_x
_atom_site_fract_y
_atom_site_fract_z
_atom_site_U_iso_or_equiv
_atom_site_adp_type
_atom_site_occupancy
_atom_site_symmetry_multiplicity
_atom_site_calc_flag
_atom_site_refinement_flags
Re1 Re 0.37433(4) 0.84013(3) 0.172446(6) 0.01277(6) Uani 1 1 d U
C1 C 0.6334(10) 0.9042(9) 0.17720(16) 0.0169(10) Uani 1 1 d U
H1 H 0.7143 0.8392 0.1757 0.020 Uiso 1 1 calc R
C2 C 0.5697(10) 0.9799(8) 0.15665(17) 0.0174(11) Uani 1 1 d U
C3 C 0.4427(10) 1.0557(8) 0.16696(16) 0.0185(10) Uani 1 1 d U
H3 H 0.3728 1.1099 0.1574 0.022 Uiso 1 1 calc R
C3A C 0.4356(11) 1.0382(8) 0.19414(17) 0.0188(11) Uani 1 1 d U
C4 C 0.3375(11) 1.0920(10) 0.21330(19) 0.0243(16) Uani 1 1 d U
H4 H 0.2548 1.1526 0.2094 0.029 Uiso 1 1 calc R
C5 C 0.3671(14) 1.0527(10) 0.23776(19) 0.0290(18) Uani 1 1 d U
H5 H 0.3042 1.0890 0.2510 0.035 Uiso 1 1 calc R
C6 C 0.4870(12) 0.9605(10) 0.24418(18) 0.0232(16) Uani 1 1 d U
H6 H 0.5038 0.9386 0.2615 0.028 Uiso 1 1 calc R
C7 C 0.5784(10) 0.9028(10) 0.22608(16) 0.0213(15) Uani 1 1 d U
H7 H 0.6552 0.8380 0.2305 0.026 Uiso 1 1 calc R
C7A C 0.5568(11) 0.9416(9) 0.20019(16) 0.0173(11) Uani 1 1 d U
C8 C 0.6219(11) 0.9767(9) 0.12991(17) 0.0189(13) Uani 1 1 d U
C9 C 0.5884(11) 1.0820(10) 0.11378(17) 0.0236(16) Uani 1 1 d U
H9 H 0.5307 1.1558 0.1199 0.028 Uiso 1 1 calc R
C10 C 0.6392(13) 1.0788(11) 0.08898(18) 0.0313(19) Uani 1 1 d U
H10 H 0.6154 1.1504 0.0780 0.038 Uiso 1 1 calc R
C11 C 0.7242(13) 0.9732(12) 0.07979(19) 0.0294(19) Uani 1 1 d U
H11 H 0.7569 0.9713 0.0625 0.035 Uiso 1 1 calc R
C12 C 0.7616(13) 0.8708(11) 0.0957(2) 0.030(2) Uani 1 1 d U
H12 H 0.8237 0.7994 0.0895 0.036 Uiso 1 1 calc R
C13 C 0.7090(11) 0.8709(10) 0.12073(19) 0.0246(18) Uani 1 1 d U
H13 H 0.7328 0.7987 0.1315 0.030 Uiso 1 1 calc R
C14 C 0.1480(9) 0.8596(9) 0.17175(19) 0.0206(15) Uani 1 1 d U
O14 O 0.0149(7) 0.8806(8) 0.17166(19) 0.040(2) Uani 1 1 d U
C15 C 0.3623(12) 0.7347(9) 0.14262(16) 0.0196(15) Uani 1 1 d U
O15 O 0.3581(9) 0.6728(8) 0.12484(13) 0.0296(16) Uani 1 1 d U
C16 C 0.3611(11) 0.6839(9) 0.19197(15) 0.0170(13) Uani 1 1 d U
O16 O 0.3593(10) 0.5897(7) 0.20484(12) 0.0317(16) Uani 1 1 d U
Re2 Re 0.88183(4) 0.43693(3) 0.173549(6) 0.01388(6) Uani 1 1 d U
C17 C 0.9191(9) 0.2117(8) 0.17303(19) 0.0175(10) Uani 1 1 d U
H17 H 0.8440 0.1561 0.1649 0.021 Uiso 1 1 calc R
C18 C 1.0528(10) 0.2685(8) 0.16158(16) 0.0153(10) Uani 1 1 d U
C19 C 1.1333(11) 0.3511(8) 0.17976(15) 0.0159(10) Uani 1 1 d U
H19 H 1.2246 0.4043 0.1768 0.019 Uiso 1 1 calc R
C19A C 1.0463(10) 0.3368(9) 0.20385(16) 0.0160(11) Uani 1 1 d U
C20 C 1.0740(11) 0.3877(10) 0.22863(17) 0.0220(16) Uani 1 1 d U
H20 H 1.1587 0.4478 0.2316 0.026 Uiso 1 1 calc R
C21 C 0.9789(12) 0.3499(11) 0.24789(19) 0.0270(18) Uani 1 1 d U
H21 H 0.9999 0.3800 0.2646 0.032 Uiso 1 1 calc R
C22 C 0.8461(14) 0.2646(11) 0.2433(2) 0.032(2) Uani 1 1 d U
H22 H 0.7794 0.2406 0.2571 0.039 Uiso 1 1 calc R
C23 C 0.8127(13) 0.2174(10) 0.2201(2) 0.0273(18) Uani 1 1 d U
H23 H 0.7230 0.1619 0.2176 0.033 Uiso 1 1 calc R
C23A C 0.9138(10) 0.2516(9) 0.19934(17) 0.0183(11) Uani 1 1 d U
C24 C 1.1046(10) 0.2447(8) 0.13524(16) 0.0158(13) Uani 1 1 d U
C25 C 1.0584(12) 0.1323(8) 0.12211(18) 0.0208(15) Uani 1 1 d U
H25 H 0.9909 0.0700 0.1302 0.025 Uiso 1 1 calc R
C26 C 1.1089(11) 0.1093(9) 0.09750(18) 0.0223(15) Uani 1 1 d U
H26 H 1.0745 0.0329 0.0887 0.027 Uiso 1 1 calc R
C27 C 1.2093(12) 0.1979(11) 0.08581(18) 0.0245(18) Uani 1 1 d U
H27 H 1.2449 0.1820 0.0690 0.029 Uiso 1 1 calc R
C28 C 1.2586(12) 0.3100(10) 0.09852(17) 0.0233(17) Uani 1 1 d U
H28 H 1.3284 0.3702 0.0904 0.028 Uiso 1 1 calc R
C29 C 1.2069(10) 0.3351(9) 0.12303(16) 0.0174(14) Uani 1 1 d U
H29 H 1.2402 0.4127 0.1316 0.021 Uiso 1 1 calc R
C30 C 0.9263(11) 0.5479(8) 0.14529(15) 0.0165(14) Uani 1 1 d U
O30 O 0.9639(8) 0.6138(6) 0.12803(12) 0.0229(14) Uani 1 1 d U
C31 C 0.8530(12) 0.5874(9) 0.19418(15) 0.0219(16) Uani 1 1 d U
O31 O 0.8402(13) 0.6773(8) 0.20793(15) 0.046(3) Uani 1 1 d U
C32 C 0.6561(10) 0.4324(11) 0.16591(18) 0.0238(17) Uani 1 1 d U
O32 O 0.5255(8) 0.4233(10) 0.16104(13) 0.0345(18) Uani 1 1 d U
Re3 Re 0.55925(4) 0.41272(3) 0.019020(6) 0.01231(6) Uani 1 1 d U
C33 C 0.8117(9) 0.4972(8) 0.01905(18) 0.0147(10) Uani 1 1 d U
H33 H 0.8920 0.4519 0.0098 0.018 Uiso 1 1 calc R
C34 C 0.7082(10) 0.5959(9) 0.00882(16) 0.0158(11) Uani 1 1 d U
C35 C 0.5970(10) 0.6306(8) 0.02833(17) 0.0170(11) Uani 1 1 d U
H35 H 0.5098 0.6895 0.0265 0.020 Uiso 1 1 calc R
C35A C 0.6401(10) 0.5600(8) 0.05165(16) 0.0152(11) Uani 1 1 d U
C36 C 0.5800(10) 0.5641(9) 0.07636(16) 0.0182(14) Uani 1 1 d U
H36 H 0.4902 0.6170 0.0805 0.022 Uiso 1 1 calc R
C37 C 0.6541(11) 0.4900(10) 0.09442(17) 0.0220(17) Uani 1 1 d U
H37 H 0.6170 0.4938 0.1114 0.026 Uiso 1 1 calc R
C38 C 0.7853(10) 0.4074(10) 0.08845(16) 0.0180(14) Uani 1 1 d U
H38 H 0.8324 0.3564 0.1016 0.022 Uiso 1 1 calc R
C39 C 0.8455(10) 0.3989(9) 0.06457(16) 0.0171(14) Uani 1 1 d U
H39 H 0.9322 0.3418 0.0609 0.020 Uiso 1 1 calc R
C39A C 0.7758(10) 0.4774(8) 0.04521(16) 0.0139(10) Uani 1 1 d U
C40 C 0.7156(9) 0.6494(9) -0.01680(19) 0.0188(14) Uani 1 1 d U
C41 C 0.8046(11) 0.5930(10) -0.03600(17) 0.0200(15) Uani 1 1 d U
H41 H 0.8705 0.5198 -0.0321 0.024 Uiso 1 1 calc R
C42 C 0.8018(11) 0.6388(9) -0.06084(18) 0.0198(15) Uani 1 1 d U
H42 H 0.8684 0.6002 -0.0734 0.024 Uiso 1 1 calc R
C43 C 0.6996(11) 0.7426(10) -0.06716(17) 0.0196(16) Uani 1 1 d U
H43 H 0.6928 0.7728 -0.0842 0.023 Uiso 1 1 calc R
C44 C 0.6074(14) 0.8015(12) -0.0481(2) 0.036(3) Uani 1 1 d U
H44 H 0.5411 0.8745 -0.0519 0.043 Uiso 1 1 calc R
C45 C 0.6134(14) 0.7538(10) -0.02426(18) 0.029(2) Uani 1 1 d U
H45 H 0.5458 0.7920 -0.0118 0.034 Uiso 1 1 calc R
C46 C 0.3407(9) 0.3937(9) 0.02852(14) 0.0137(12) Uani 1 1 d U
O46 O 0.2057(8) 0.3894(8) 0.03368(14) 0.0290(16) Uani 1 1 d U
C47 C 0.5902(9) 0.2263(8) 0.02244(14) 0.0134(13) Uani 1 1 d U
O47 O 0.6143(8) 0.1162(6) 0.02418(12) 0.0224(13) Uani 1 1 d U
C48 C 0.5012(9) 0.3870(8) -0.01549(15) 0.0143(12) Uani 1 1 d U
O48 O 0.4727(8) 0.3757(7) -0.03665(12) 0.0209(13) Uani 1 1 d U

loop_
_atom_site_aniso_label
_atom_site_aniso_U_11
_atom_site_aniso_U_22
_atom_site_aniso_U_33
_atom_site_aniso_U_23
_atom_site_aniso_U_13
_atom_site_aniso_U_12
Re1 0.00836(12) 0.01557(14) 0.01436(13) 0.00177(12) 0.00010(13) -0.00071(12)
C1 0.0099(17) 0.019(3) 0.022(2) 0.007(2) 0.000(2) -0.0023(17)
C2 0.008(3) 0.020(3) 0.025(2) 0.008(2) -0.001(2) -0.0018(18)
C3 0.009(3) 0.0189(18) 0.027(2) 0.006(2) -0.001(2) -0.0031(18)
C3A 0.015(3) 0.017(2) 0.025(2) -0.0005(19) -0.002(2) -0.002(2)
C4 0.024(4) 0.016(4) 0.033(3) -0.003(3) 0.006(3) 0.000(3)
C5 0.033(5) 0.027(5) 0.028(3) -0.006(3) 0.006(4) -0.004(3)
C6 0.025(4) 0.024(4) 0.021(3) -0.005(3) -0.002(3) -0.013(3)
C7 0.014(4) 0.029(4) 0.021(2) 0.001(3) -0.005(2) -0.007(3)
C7A 0.012(3) 0.018(3) 0.0217(18) 0.000(2) -0.0033(18) -0.003(2)
C8 0.011(3) 0.024(4) 0.022(2) 0.008(2) -0.001(2) -0.005(3)
C9 0.022(5) 0.026(4) 0.023(3) 0.009(3) -0.004(3) -0.003(3)
C10 0.038(6) 0.035(4) 0.021(3) 0.010(3) -0.002(4) -0.011(4)
C11 0.022(5) 0.046(5) 0.020(4) 0.008(3) 0.003(3) -0.011(4)
C12 0.024(5) 0.040(5) 0.027(4) 0.006(3) 0.009(4) -0.004(4)
C13 0.014(4) 0.032(4) 0.027(3) 0.013(3) 0.008(3) 0.002(3)
C14 0.0086(16) 0.030(4) 0.023(4) 0.003(3) 0.000(2) -0.0048(19)
O14 0.0044(19) 0.060(6) 0.057(5) 0.012(5) 0.004(3) -0.003(3)
C15 0.021(4) 0.026(3) 0.012(2) 0.0038(19) 0.006(3) -0.009(3)
O15 0.031(4) 0.037(4) 0.021(3) -0.006(2) -0.006(3) -0.010(4)
C16 0.019(4) 0.019(2) 0.013(3) 0.000(2) 0.000(3) -0.006(2)
O16 0.051(5) 0.021(3) 0.022(3) 0.005(2) 0.002(3) -0.009(4)
Re2 0.01239(13) 0.01470(14) 0.01455(13) -0.00040(11) -0.00205(13) -0.00004(11)
C17 0.010(3) 0.0142(15) 0.029(3) -0.001(2) 0.001(2) 0.0003(18)
C18 0.006(2) 0.017(3) 0.022(2) -0.0001(19) -0.005(2) 0.0008(18)
C19 0.0122(18) 0.018(3) 0.018(2) 0.001(2) -0.0048(19) 0.0002(16)
C19A 0.009(3) 0.020(3) 0.0190(18) 0.0035(19) -0.0017(17) 0.003(2)
C20 0.016(4) 0.032(5) 0.018(2) 0.000(3) -0.004(2) 0.006(3)
C21 0.028(5) 0.037(5) 0.016(3) 0.007(3) -0.001(3) 0.014(3)
C22 0.041(6) 0.027(5) 0.029(3) 0.012(4) 0.013(4) 0.004(4)
C23 0.029(4) 0.015(4) 0.038(3) 0.008(3) 0.012(3) -0.004(3)
C23A 0.014(3) 0.017(3) 0.024(2) 0.0049(18) -0.001(2) 0.001(2)
C24 0.010(3) 0.017(3) 0.020(3) 0.000(2) -0.003(2) 0.007(2)
C25 0.020(4) 0.016(3) 0.027(3) 0.000(2) 0.000(3) 0.000(3)
C26 0.013(4) 0.026(4) 0.028(3) -0.009(3) -0.005(3) 0.003(3)
C27 0.022(5) 0.034(5) 0.018(4) -0.006(3) -0.001(3) 0.002(4)
C28 0.025(5) 0.028(4) 0.017(3) 0.002(3) -0.004(3) -0.002(3)
C29 0.014(4) 0.019(4) 0.019(3) -0.002(3) -0.005(3) -0.001(3)
C30 0.016(3) 0.020(3) 0.014(3) 0.003(2) 0.001(3) 0.005(3)
O30 0.026(3) 0.021(3) 0.021(3) 0.007(2) 0.003(3) -0.007(3)
C31 0.037(5) 0.019(2) 0.010(3) 0.005(2) -0.002(3) 0.010(3)
O31 0.094(8) 0.017(3) 0.026(4) -0.002(2) -0.007(4) 0.012(4)
C32 0.0103(18) 0.033(4) 0.029(4) 0.005(3) 0.000(2) 0.007(2)
O32 0.011(2) 0.066(6) 0.026(3) -0.003(4) 0.000(2) 0.000(4)
Re3 0.00906(12) 0.01644(14) 0.01143(12) -0.00078(12) 0.00019(11) -0.00195(12)
C33 0.0079(17) 0.017(3) 0.019(2) -0.001(2) 0.000(2) -0.0028(16)
C34 0.012(3) 0.013(2) 0.022(2) -0.001(2) 0.000(2) -0.0022(17)
C35 0.012(3) 0.0160(17) 0.023(2) -0.002(2) 0.000(2) -0.0002(18)
C35A 0.012(3) 0.014(3) 0.0199(18) -0.0048(16) -0.0013(19) -0.002(2)
C36 0.013(4) 0.024(4) 0.018(2) -0.007(2) -0.002(2) 0.003(3)
C37 0.016(4) 0.033(5) 0.017(3) -0.005(3) -0.006(3) 0.001(3)
C38 0.018(4) 0.021(4) 0.016(3) -0.003(3) -0.008(3) -0.001(3)
C39 0.011(3) 0.020(4) 0.020(3) 0.000(3) -0.004(2) -0.002(3)
C39A 0.009(2) 0.015(3) 0.018(2) -0.003(2) -0.0009(16) -0.0028(19)
C40 0.001(3) 0.028(4) 0.027(3) 0.006(2) 0.000(2) -0.005(2)
C41 0.017(4) 0.019(4) 0.025(3) 0.003(3) 0.000(3) 0.000(3)
C42 0.021(4) 0.018(4) 0.021(3) -0.005(3) 0.000(3) -0.001(3)
C43 0.018(4) 0.025(4) 0.016(3) 0.006(3) 0.003(3) -0.002(3)
C44 0.036(6) 0.043(6) 0.028(4) 0.017(4) 0.019(4) 0.021(4)
C45 0.034(5) 0.031(5) 0.021(3) 0.007(3) 0.016(4) 0.010(4)
C46 0.0104(16) 0.023(3) 0.007(2) 0.007(2) -0.0072(18) -0.0030(18)
O46 0.013(2) 0.047(5) 0.027(4) -0.005(3) 0.007(3) -0.003(3)
C47 0.014(3) 0.0178(15) 0.008(3) 0.000(2) 0.001(3) -0.0077(19)
O47 0.018(3) 0.0199(19) 0.029(3) 0.005(2) -0.004(3) -0.003(3)
C48 0.011(3) 0.016(3) 0.0153(19) 0.000(2) -0.0006(19) -0.002(3)
O48 0.018(3) 0.029(3) 0.016(2) -0.002(2) -0.002(2) -0.001(3)

loop_
_atom_type_symbol
_atom_type_description
_atom_type_scat_dispersion_real
_atom_type_scat_dispersion_imag
_atom_type_scat_source
C C 0.0033 0.0016 'International Tables Vol C Tables 4.2.6.8 and 6.1.1.4'
H H 0.0000 0.0000 'International Tables Vol C Tables 4.2.6.8 and 6.1.1.4'
O O 0.0106 0.0060 'International Tables Vol C Tables 4.2.6.8 and 6.1.1.4'
Re Re -1.0185 7.2310 'International Tables Vol C Tables 4.2.6.8 and 6.1.1.4'

loop_
_geom_angle_atom_site_label_1
_geom_angle_atom_site_label_2
_geom_angle_atom_site_label_3
_geom_angle
C16 Re1 C15 88.5(4)
C16 Re1 C14 92.3(4)
C15 Re1 C14 89.4(4)
C16 Re1 C1 103.6(3)
C15 Re1 C1 107.6(4)
C14 Re1 C1 156.8(4)
C16 Re1 C3 152.5(3)
C15 Re1 C3 116.7(3)
C14 Re1 C3 98.5(4)
C1 Re1 C3 60.1(3)
C16 Re1 C2 138.5(4)
C15 Re1 C2 94.9(3)
C14 Re1 C2 129.1(3)
C1 Re1 C2 36.2(3)
C3 Re1 C2 35.9(3)
C16 Re1 C7A 93.9(3)
C15 Re1 C7A 142.5(4)
C14 Re1 C7A 127.8(4)
C1 Re1 C7A 35.7(3)
C3 Re1 C7A 59.6(3)
C2 Re1 C7A 59.8(3)
C16 Re1 C3A 117.5(3)
C15 Re1 C3A 152.5(3)
C14 Re1 C3A 97.8(4)
C1 Re1 C3A 59.9(3)
C3 Re1 C3A 36.1(3)
C2 Re1 C3A 60.0(3)
C7A Re1 C3A 35.7(3)
C7A C1 C2 109.4(8)
C7A C1 Re1 75.0(5)
C2 C1 Re1 73.5(5)
C7A C1 H1 125.3
C2 C1 H1 125.3
Re1 C1 H1 118.1
C3 C2 C1 106.4(8)
C3 C2 C8 126.8(8)
C1 C2 C8 126.8(8)
C3 C2 Re1 70.6(5)
C1 C2 Re1 70.3(5)
C8 C2 Re1 122.5(6)
C2 C3 C3A 110.1(8)
C2 C3 Re1 73.5(5)
C3A C3 Re1 75.3(5)
C2 C3 H3 125.0
C3A C3 H3 125.0
Re1 C3 H3 118.0
C4 C3A C3 133.2(9)
C4 C3A C7A 120.9(8)
C3 C3A C7A 105.8(8)
C4 C3A Re1 123.2(7)
C3 C3A Re1 68.6(5)
C7A C3A Re1 71.5(5)
C5 C4 C3A 116.9(9)
C5 C4 H4 121.5
C3A C4 H4 121.5
C4 C5 C6 123.1(10)
C4 C5 H5 118.4
C6 C5 H5 118.4
C7 C6 C5 121.3(9)
C7 C6 H6 119.4
C5 C6 H6 119.4
C6 C7 C7A 118.7(9)
C6 C7 H7 120.7
C7A C7 H7 120.7
C1 C7A C7 132.9(8)
C1 C7A C3A 108.1(7)
C7 C7A C3A 119.0(8)
C1 C7A Re1 69.3(5)
C7 C7A Re1 123.6(6)
C3A C7A Re1 72.8(5)
C13 C8 C9 119.2(9)
C13 C8 C2 120.4(8)
C9 C8 C2 120.3(9)
C10 C9 C8 119.9(10)
C10 C9 H9 120.1
C8 C9 H9 120.1
C9 C10 C11 120.9(10)
C9 C10 H10 119.6
C11 C10 H10 119.6
C12 C11 C10 119.7(10)
C12 C11 H11 120.1
C10 C11 H11 120.1
C11 C12 C13 120.3(11)
C11 C12 H12 119.8
C13 C12 H12 119.8
C8 C13 C12 119.9(9)
C8 C13 H13 120.1
C12 C13 H13 120.1
O14 C14 Re1 175.1(9)
O15 C15 Re1 178.7(9)
O16 C16 Re1 176.5(8)
C31 Re2 C30 89.7(4)
C31 Re2 C32 90.8(4)
C30 Re2 C32 92.5(4)
C31 Re2 C19 110.0(4)
C30 Re2 C19 99.0(3)
C32 Re2 C19 156.2(4)
C31 Re2 C17 145.6(4)
C30 Re2 C17 123.5(4)
C32 Re2 C17 96.1(4)
C19 Re2 C17 60.2(3)
C31 Re2 C18 146.3(4)
C30 Re2 C18 96.0(3)
C32 Re2 C18 122.0(4)
C19 Re2 C18 36.3(3)
C17 Re2 C18 35.1(3)
C31 Re2 C23A 109.4(3)
C30 Re2 C23A 155.4(3)
C32 Re2 C23A 102.3(4)
C19 Re2 C23A 60.5(3)
C17 Re2 C23A 36.2(3)
C18 Re2 C23A 59.5(3)
C31 Re2 C19A 92.0(3)
C30 Re2 C19A 132.5(3)
C32 Re2 C19A 135.0(4)
C19 Re2 C19A 36.9(3)
C17 Re2 C19A 59.8(3)
C18 Re2 C19A 60.1(3)
C23A Re2 C19A 35.5(3)
C18 C17 C23A 108.9(8)
C18 C17 Re2 72.8(5)
C23A C17 Re2 72.9(5)
C18 C17 H17 125.6
C23A C17 H17 125.6
Re2 C17 H17 120.4
C17 C18 C19 109.2(8)
C17 C18 C24 125.1(8)
C19 C18 C24 125.7(8)
C17 C18 Re2 72.1(5)
C19 C18 Re2 71.2(5)
C24 C18 Re2 124.0(6)
C18 C19 C19A 106.5(8)
C18 C19 Re2 72.5(5)
C19A C19 Re2 73.0(5)
C18 C19 H19 126.8
C19A C19 H19 126.8
Re2 C19 H19 119.8
C20 C19A C23A 120.0(8)
C20 C19A C19 132.4(8)
C23A C19A C19 107.6(7)
C20 C19A Re2 124.2(6)
C23A C19A Re2 72.1(5)
C19 C19A Re2 70.1(5)
C21 C20 C19A 119.4(9)
C21 C20 H20 120.3
C19A C20 H20 120.3
C20 C21 C22 120.3(10)
C20 C21 H21 119.9
C22 C21 H21 119.9
C23 C22 C21 122.4(10)
C23 C22 H22 118.8
C21 C22 H22 118.8
C22 C23 C23A 119.1(10)
C22 C23 H23 120.4
C23A C23 H23 120.4
C23 C23A C19A 118.8(9)
C23 C23A C17 133.3(9)
C19A C23A C17 107.8(7)
C23 C23A Re2 125.1(7)
C19A C23A Re2 72.4(5)
C17 C23A Re2 70.9(5)
C25 C24 C29 118.5(8)
C25 C24 C18 121.4(8)
C29 C24 C18 120.1(8)
C26 C25 C24 121.3(9)
C26 C25 H25 119.3
C24 C25 H25 119.3
C27 C26 C25 119.7(9)
C27 C26 H26 120.2
C25 C26 H26 120.2
C26 C27 C28 120.3(9)
C26 C27 H27 119.9
C28 C27 H27 119.9
C29 C28 C27 120.6(9)
C29 C28 H28 119.7
C27 C28 H28 119.7
C28 C29 C24 119.6(9)
C28 C29 H29 120.2
C24 C29 H29 120.2
O30 C30 Re2 175.6(8)
O31 C31 Re2 176.4(8)
O32 C32 Re2 176.4(11)
C48 Re3 C46 89.5(3)
C48 Re3 C47 89.3(3)
C46 Re3 C47 90.3(4)
C48 Re3 C33 106.8(3)
C46 Re3 C33 158.0(3)
C47 Re3 C33 104.3(3)
C48 Re3 C35 111.9(3)
C46 Re3 C35 100.1(3)
C47 Re3 C35 156.2(3)
C33 Re3 C35 60.5(3)
C48 Re3 C34 91.5(3)
C46 Re3 C34 131.5(3)
C47 Re3 C34 138.2(3)
C33 Re3 C34 36.4(3)
C35 Re3 C34 36.3(3)
C48 Re3 C39A 142.2(3)
C46 Re3 C39A 127.6(3)
C47 Re3 C39A 96.6(3)
C33 Re3 C39A 35.6(3)
C35 Re3 C39A 60.1(3)
C34 Re3 C39A 59.8(3)
C48 Re3 C35A 148.3(3)
C46 Re3 C35A 98.5(3)
C47 Re3 C35A 121.0(3)
C33 Re3 C35A 59.9(3)
C35 Re3 C35A 36.6(3)
C34 Re3 C35A 60.4(3)
C39A Re3 C35A 35.7(3)
C39A C33 C34 109.6(7)
C39A C33 Re3 75.6(5)
C34 C33 Re3 72.7(5)
C39A C33 H33 125.2
C34 C33 H33 125.2
Re3 C33 H33 118.2
C35 C34 C33 107.2(8)
C35 C34 C40 126.9(8)
C33 C34 C40 125.8(8)
C35 C34 Re3 71.3(5)
C33 C34 Re3 70.9(5)
C40 C34 Re3 122.7(6)
C34 C35 C35A 108.7(7)
C34 C35 Re3 72.4(5)
C35A C35 Re3 75.0(5)
C34 C35 H35 125.6
C35A C35 H35 125.6
Re3 C35 H35 118.8
C36 C35A C39A 121.1(8)
C36 C35A C35 132.6(8)
C39A C35A C35 106.2(7)
C36 C35A Re3 126.2(6)
C39A C35A Re3 71.9(4)
C35 C35A Re3 68.5(4)
C37 C36 C35A 118.1(8)
C37 C36 H36 121.0
C35A C36 H36 121.0
C36 C37 C38 121.7(9)
C36 C37 H37 119.2
C38 C37 H37 119.2
C39 C38 C37 122.1(8)
C39 C38 H38 119.0
C37 C38 H38 119.0
C38 C39 C39A 118.5(8)
C38 C39 H39 120.8
C39A C39 H39 120.8
C39 C39A C33 133.4(8)
C39 C39A C35A 118.6(8)
C33 C39A C35A 108.0(7)
C39 C39A Re3 125.2(6)
C33 C39A Re3 68.8(4)
C35A C39A Re3 72.4(5)
C41 C40 C45 115.7(9)
C41 C40 C34 123.1(8)
C45 C40 C34 120.7(8)
C40 C41 C42 122.7(9)
C40 C41 H41 118.6
C42 C41 H41 118.6
C41 C42 C43 119.2(9)
C41 C42 H42 120.4
C43 C42 H42 120.4
C42 C43 C44 119.2(9)
C42 C43 H43 120.4
C44 C43 H43 120.4
C45 C44 C43 119.6(10)
C45 C44 H44 120.2
C43 C44 H44 120.2
C44 C45 C40 123.3(9)
C44 C45 H45 118.3
C40 C45 H45 118.3
O46 C46 Re3 175.9(8)
O47 C47 Re3 177.5(8)
O48 C48 Re3 176.4(7)

loop_
_geom_bond_atom_site_label_1
_geom_bond_atom_site_label_2
_geom_bond_distance
Re1 C16 1.896(8)
Re1 C15 1.906(9)
Re1 C14 1.908(8)
Re1 C1 2.281(8)
Re1 C3 2.285(8)
Re1 C2 2.323(9)
Re1 C7A 2.355(9)
Re1 C3A 2.373(9)
C1 C7A 1.423(12)
C1 C2 1.432(11)
C1 H1 0.9500
C2 C3 1.422(12)
C2 C8 1.476(12)
C3 C3A 1.445(13)
C3 H3 0.9500
C3A C4 1.412(13)
C3A C7A 1.449(12)
C4 C5 1.373(14)
C4 H4 0.9500
C5 C6 1.415(15)
C5 H5 0.9500
C6 C7 1.357(13)
C6 H6 0.9500
C7 C7A 1.432(12)
C7 H7 0.9500
C8 C13 1.388(14)
C8 C9 1.396(12)
C9 C10 1.375(13)
C9 H9 0.9500
C10 C11 1.377(17)
C10 H10 0.9500
C11 C12 1.372(15)
C11 H11 0.9500
C12 C13 1.393(14)
C12 H12 0.9500
C13 H13 0.9500
C14 O14 1.136(10)
C15 O15 1.129(11)
C16 O16 1.174(11)
Re2 C31 1.893(9)
Re2 C30 1.906(8)
Re2 C32 1.934(8)
Re2 C19 2.305(9)
Re2 C17 2.312(8)
Re2 C18 2.321(9)
Re2 C23A 2.340(9)
Re2 C19A 2.343(8)
C17 C18 1.397(12)
C17 C23A 1.445(13)
C17 H17 0.9500
C18 C19 1.443(12)
C18 C24 1.474(12)
C19 C19A 1.471(12)
C19 H19 0.9500
C19A C20 1.424(12)
C19A C23A 1.429(12)
C20 C21 1.347(14)
C20 H20 0.9500
C21 C22 1.432(17)
C21 H21 0.9500
C22 C23 1.339(16)
C22 H22 0.9500
C23 C23A 1.429(13)
C23 H23 0.9500
C24 C25 1.392(12)
C24 C29 1.413(12)
C25 C26 1.385(13)
C25 H25 0.9500
C26 C27 1.378(14)
C26 H26 0.9500
C27 C28 1.386(14)
C27 H27 0.9500
C28 C29 1.386(13)
C28 H28 0.9500
C29 H29 0.9500
C30 O30 1.173(10)
C31 O31 1.172(12)
C32 O32 1.128(11)
Re3 C48 1.901(8)
Re3 C46 1.909(8)
Re3 C47 1.923(8)
Re3 C33 2.284(8)
Re3 C35 2.292(8)
Re3 C34 2.307(9)
Re3 C39A 2.373(8)
Re3 C35A 2.379(8)
C33 C39A 1.425(12)
C33 C34 1.432(12)
C33 H33 0.9500
C34 C35 1.432(12)
C34 C40 1.457(13)
C35 C35A 1.468(12)
C35 H35 0.9500
C35A C36 1.397(11)
C35A C39A 1.455(12)
C36 C37 1.364(12)
C36 H36 0.9500
C37 C38 1.419(13)
C37 H37 0.9500
C38 C39 1.359(12)
C38 H38 0.9500
C39 C39A 1.422(12)
C39 H39 0.9500
C40 C41 1.382(13)
C40 C45 1.420(13)
C41 C42 1.390(13)
C41 H41 0.9500
C42 C43 1.399(13)
C42 H42 0.9500
C43 C44 1.403(14)
C43 H43 0.9500
C44 C45 1.347(13)
C44 H44 0.9500
C45 H45 0.9500
C46 O46 1.165(10)
C47 O47 1.142(10)
C48 O48 1.146(10)

loop_
_geom_torsion_atom_site_label_1
_geom_torsion_atom_site_label_2
_geom_torsion_atom_site_label_3
_geom_torsion_atom_site_label_4
_geom_torsion
C16 Re1 C1 C7A -77.5(6)
C15 Re1 C1 C7A -170.2(5)
C14 Re1 C1 C7A 54.4(10)
C3 Re1 C1 C7A 78.6(5)
C2 Re1 C1 C7A 116.0(8)
C3A Re1 C1 C7A 36.7(5)
C16 Re1 C1 C2 166.5(5)
C15 Re1 C1 C2 73.8(6)
C14 Re1 C1 C2 -61.6(11)
C3 Re1 C1 C2 -37.4(5)
C7A Re1 C1 C2 -116.0(8)
C3A Re1 C1 C2 -79.3(6)
C7A C1 C2 C3 -5.2(10)
Re1 C1 C2 C3 61.8(6)
C7A C1 C2 C8 176.6(8)
Re1 C1 C2 C8 -116.5(9)
C7A C1 C2 Re1 -67.0(6)
C16 Re1 C2 C3 -136.3(6)
C15 Re1 C2 C3 130.4(6)
C14 Re1 C2 C3 37.2(7)
C1 Re1 C2 C3 -116.3(8)
C7A Re1 C2 C3 -78.9(6)
C3A Re1 C2 C3 -37.4(5)
C16 Re1 C2 C1 -20.0(8)
C15 Re1 C2 C1 -113.2(6)
C14 Re1 C2 C1 153.5(6)
C3 Re1 C2 C1 116.3(8)
C7A Re1 C2 C1 37.4(5)
C3A Re1 C2 C1 78.9(6)
C16 Re1 C2 C8 101.8(8)
C15 Re1 C2 C8 8.6(8)
C14 Re1 C2 C8 -84.7(8)
C1 Re1 C2 C8 121.8(9)
C3 Re1 C2 C8 -121.9(9)
C7A Re1 C2 C8 159.2(8)
C3A Re1 C2 C8 -159.3(8)
C1 C2 C3 C3A 5.4(10)
C8 C2 C3 C3A -176.4(8)
Re1 C2 C3 C3A 67.0(6)
C1 C2 C3 Re1 -61.6(6)
C8 C2 C3 Re1 116.6(9)
C16 Re1 C3 C2 96.4(9)
C15 Re1 C3 C2 -58.1(6)
C14 Re1 C3 C2 -151.7(6)
C1 Re1 C3 C2 37.7(5)
C7A Re1 C3 C2 79.2(6)
C3A Re1 C3 C2 116.6(8)
C16 Re1 C3 C3A -20.2(10)
C15 Re1 C3 C3A -174.7(6)
C14 Re1 C3 C3A 91.7(6)
C1 Re1 C3 C3A -78.9(6)
C2 Re1 C3 C3A -116.6(8)
C7A Re1 C3 C3A -37.4(5)
C2 C3 C3A C4 178.1(10)
Re1 C3 C3A C4 -116.1(11)
C2 C3 C3A C7A -3.6(10)
Re1 C3 C3A C7A 62.3(6)
C2 C3 C3A Re1 -65.9(6)
C16 Re1 C3A C4 -61.8(9)
C15 Re1 C3A C4 138.9(9)
C14 Re1 C3A C4 34.9(9)
C1 Re1 C3A C4 -152.1(9)
C3 Re1 C3A C4 128.5(10)
C2 Re1 C3A C4 165.8(9)
C7A Re1 C3A C4 -115.4(10)
C16 Re1 C3A C3 169.6(5)
C15 Re1 C3A C3 10.4(11)
C14 Re1 C3A C3 -93.6(6)
C1 Re1 C3A C3 79.4(5)
C2 Re1 C3A C3 37.3(5)
C7A Re1 C3A C3 116.1(8)
C16 Re1 C3A C7A 53.5(6)
C15 Re1 C3A C7A -105.7(9)
C14 Re1 C3A C7A 150.3(6)
C1 Re1 C3A C7A -36.7(5)
C3 Re1 C3A C7A -116.1(8)
C2 Re1 C3A C7A -78.8(5)
C3 C3A C4 C5 -179.3(10)
C7A C3A C4 C5 2.6(14)
Re1 C3A C4 C5 89.7(10)
C3A C4 C5 C6 -1.4(15)
C4 C5 C6 C7 -1.5(16)
C5 C6 C7 C7A 3.0(14)
C2 C1 C7A C7 -176.9(9)
Re1 C1 C7A C7 117.1(10)
C2 C1 C7A C3A 3.0(10)
Re1 C1 C7A C3A -62.9(6)
C2 C1 C7A Re1 66.0(6)
C6 C7 C7A C1 178.2(9)
C6 C7 C7A C3A -1.7(13)
C6 C7 C7A Re1 -89.5(10)
C4 C3A C7A C1 178.9(8)
C3 C3A C7A C1 0.3(10)
Re1 C3A C7A C1 60.7(6)
C4 C3A C7A C7 -1.2(13)
C3 C3A C7A C7 -179.8(8)
Re1 C3A C7A C7 -119.4(8)
C4 C3A C7A Re1 118.2(9)
C3 C3A C7A Re1 -60.4(6)
C16 Re1 C7A C1 108.0(5)
C15 Re1 C7A C1 15.4(8)
C14 Re1 C7A C1 -156.1(5)
C3 Re1 C7A C1 -79.8(5)
C2 Re1 C7A C1 -38.0(5)
C3A Re1 C7A C1 -117.6(7)
C16 Re1 C7A C7 -20.5(8)
C15 Re1 C7A C7 -113.1(8)
C14 Re1 C7A C7 75.4(9)
C1 Re1 C7A C7 -128.5(10)
C3 Re1 C7A C7 151.6(9)
C2 Re1 C7A C7 -166.5(9)
C3A Re1 C7A C7 113.8(10)
C16 Re1 C7A C3A -134.4(6)
C15 Re1 C7A C3A 133.0(6)
C14 Re1 C7A C3A -38.4(7)
C1 Re1 C7A C3A 117.6(7)
C3 Re1 C7A C3A 37.8(5)
C2 Re1 C7A C3A 79.7(5)
C3 C2 C8 C13 -158.9(9)
C1 C2 C8 C13 18.9(14)
Re1 C2 C8 C13 -69.8(11)
C3 C2 C8 C9 23.1(14)
C1 C2 C8 C9 -159.0(9)
Re1 C2 C8 C9 112.2(8)
C13 C8 C9 C10 1.2(14)
C2 C8 C9 C10 179.2(9)
C8 C9 C10 C11 -0.5(15)
C9 C10 C11 C12 -1.3(16)
C10 C11 C12 C13 2.4(16)
C9 C8 C13 C12 -0.1(15)
C2 C8 C13 C12 -178.1(9)
C11 C12 C13 C8 -1.7(16)
C31 Re2 C17 C18 -118.9(7)
C30 Re2 C17 C18 43.7(7)
C32 Re2 C17 C18 140.7(6)
C19 Re2 C17 C18 -36.9(5)
C23A Re2 C17 C18 -116.7(7)
C19A Re2 C17 C18 -79.8(5)
C31 Re2 C17 C23A -2.2(9)
C30 Re2 C17 C23A 160.4(5)
C32 Re2 C17 C23A -102.6(5)
C19 Re2 C17 C23A 79.7(5)
C18 Re2 C17 C23A 116.7(7)
C19A Re2 C17 C23A 36.9(5)
C23A C17 C18 C19 -2.6(10)
Re2 C17 C18 C19 61.9(6)
C23A C17 C18 C24 176.1(8)
Re2 C17 C18 C24 -119.4(8)
C23A C17 C18 Re2 -64.5(6)
C31 Re2 C18 C17 116.9(7)
C30 Re2 C18 C17 -144.6(6)
C32 Re2 C18 C17 -47.9(7)
C19 Re2 C18 C17 118.4(8)
C23A Re2 C18 C17 37.8(5)
C19A Re2 C18 C17 79.1(6)
C31 Re2 C18 C19 -1.4(9)
C30 Re2 C18 C19 97.1(5)
C32 Re2 C18 C19 -166.3(5)
C17 Re2 C18 C19 -118.4(8)
C23A Re2 C18 C19 -80.6(5)
C19A Re2 C18 C19 -39.2(5)
C31 Re2 C18 C24 -122.4(8)
C30 Re2 C18 C24 -23.9(7)
C32 Re2 C18 C24 72.8(8)
C19 Re2 C18 C24 -120.9(9)
C17 Re2 C18 C24 120.7(9)
C23A Re2 C18 C24 158.5(8)
C19A Re2 C18 C24 -160.2(8)
C17 C18 C19 C19A 3.1(9)
C24 C18 C19 C19A -175.6(8)
Re2 C18 C19 C19A 65.5(6)
C17 C18 C19 Re2 -62.4(6)
C24 C18 C19 Re2 118.8(8)
C31 Re2 C19 C18 179.1(5)
C30 Re2 C19 C18 -87.9(5)
C32 Re2 C19 C18 29.9(11)
C17 Re2 C19 C18 35.7(5)
C23A Re2 C19 C18 77.6(5)
C19A Re2 C19 C18 114.1(7)
C31 Re2 C19 C19A 65.1(6)
C30 Re2 C19 C19A 158.1(5)
C32 Re2 C19 C19A -84.1(10)
C17 Re2 C19 C19A -78.4(6)
C18 Re2 C19 C19A -114.1(7)
C23A Re2 C19 C19A -36.5(5)
C18 C19 C19A C20 176.1(9)
Re2 C19 C19A C20 -118.7(10)
C18 C19 C19A C23A -2.4(9)
Re2 C19 C19A C23A 62.8(6)
C18 C19 C19A Re2 -65.2(6)
C31 Re2 C19A C20 7.0(8)
C30 Re2 C19A C20 98.4(8)
C32 Re2 C19A C20 -86.2(9)
C19 Re2 C19A C20 128.4(10)
C17 Re2 C19A C20 -152.1(9)
C18 Re2 C19A C20 167.1(9)
C23A Re2 C19A C20 -114.6(10)
C31 Re2 C19A C23A 121.5(6)
C30 Re2 C19A C23A -147.0(5)
C32 Re2 C19A C23A 28.4(8)
C19 Re2 C19A C23A -117.0(7)
C17 Re2 C19A C23A -37.6(5)
C18 Re2 C19A C23A -78.4(5)
C31 Re2 C19A C19 -121.5(6)
C30 Re2 C19A C19 -30.0(7)
C32 Re2 C19A C19 145.4(6)
C17 Re2 C19A C19 79.4(5)
C18 Re2 C19A C19 38.6(5)
C23A Re2 C19A C19 117.0(7)
C23A C19A C20 C21 3.1(13)
C19 C19A C20 C21 -175.2(9)
Re2 C19A C20 C21 91.1(10)
C19A C20 C21 C22 -3.2(14)
C20 C21 C22 C23 1.2(16)
C21 C22 C23 C23A 0.8(16)
C22 C23 C23A C19A -0.8(14)
C22 C23 C23A C17 174.9(10)
C22 C23 C23A Re2 -88.7(11)
C20 C19A C23A C23 -1.1(13)
C19 C19A C23A C23 177.6(8)
Re2 C19A C23A C23 -120.9(8)
C20 C19A C23A C17 -177.8(8)
C19 C19A C23A C17 0.9(9)
Re2 C19A C23A C17 62.4(6)
C20 C19A C23A Re2 119.8(8)
C19 C19A C23A Re2 -61.5(6)
C18 C17 C23A C23 -175.0(10)
Re2 C17 C23A C23 120.6(11)
C18 C17 C23A C19A 1.1(10)
Re2 C17 C23A C19A -63.4(6)
C18 C17 C23A Re2 64.4(6)
C31 Re2 C23A C23 48.6(9)
C30 Re2 C23A C23 -172.3(9)
C32 Re2 C23A C23 -46.7(9)
C19 Re2 C23A C23 151.1(9)
C17 Re2 C23A C23 -130.1(10)
C18 Re2 C23A C23 -166.7(10)
C19A Re2 C23A C23 113.2(10)
C31 Re2 C23A C19A -64.6(6)
C30 Re2 C23A C19A 74.5(10)
C32 Re2 C23A C19A -159.9(6)
C19 Re2 C23A C19A 37.9(5)
C17 Re2 C23A C19A 116.7(7)
C18 Re2 C23A C19A 80.1(5)
C31 Re2 C23A C17 178.7(5)
C30 Re2 C23A C17 -42.2(10)
C32 Re2 C23A C17 83.4(5)
C19 Re2 C23A C17 -78.8(5)
C18 Re2 C23A C17 -36.6(5)
C19A Re2 C23A C17 -116.7(7)
C17 C18 C24 C25 -22.1(13)
C19 C18 C24 C25 156.5(9)
Re2 C18 C24 C25 -113.2(8)
C17 C18 C24 C29 159.7(8)
C19 C18 C24 C29 -21.7(13)
Re2 C18 C24 C29 68.6(10)
C29 C24 C25 C26 -0.9(13)
C18 C24 C25 C26 -179.1(8)
C24 C25 C26 C27 1.2(14)
C25 C26 C27 C28 -0.5(15)
C26 C27 C28 C29 -0.5(15)
C27 C28 C29 C24 0.7(14)
C25 C24 C29 C28 -0.1(13)
C18 C24 C29 C28 178.2(8)
C48 Re3 C33 C39A -175.1(5)
C46 Re3 C33 C39A 48.5(10)
C47 Re3 C33 C39A -81.4(5)
C35 Re3 C33 C39A 78.9(5)
C34 Re3 C33 C39A 116.3(7)
C35A Re3 C33 C39A 36.5(5)
C48 Re3 C33 C34 68.6(6)
C46 Re3 C33 C34 -67.8(10)
C47 Re3 C33 C34 162.3(5)
C35 Re3 C33 C34 -37.4(5)
C39A Re3 C33 C34 -116.3(7)
C35A Re3 C33 C34 -79.8(5)
C39A C33 C34 C35 -4.8(9)
Re3 C33 C34 C35 62.4(6)
C39A C33 C34 C40 175.6(8)
Re3 C33 C34 C40 -117.1(8)
C39A C33 C34 Re3 -67.2(6)
C48 Re3 C34 C35 126.5(5)
C46 Re3 C34 C35 35.8(7)
C47 Re3 C34 C35 -142.8(5)
C33 Re3 C34 C35 -116.6(7)
C39A Re3 C34 C35 -79.5(5)
C35A Re3 C34 C35 -38.2(5)
C48 Re3 C34 C33 -116.9(5)
C46 Re3 C34 C33 152.4(5)
C47 Re3 C34 C33 -26.2(7)
C35 Re3 C34 C33 116.6(7)
C39A Re3 C34 C33 37.1(5)
C35A Re3 C34 C33 78.5(5)
C48 Re3 C34 C40 4.0(7)
C46 Re3 C34 C40 -86.7(8)
C47 Re3 C34 C40 94.7(8)
C33 Re3 C34 C40 120.9(9)
C35 Re3 C34 C40 -122.5(9)
C39A Re3 C34 C40 158.0(8)
C35A Re3 C34 C40 -160.6(8)
C33 C34 C35 C35A 4.5(9)
C40 C34 C35 C35A -175.9(8)
Re3 C34 C35 C35A 66.8(6)
C33 C34 C35 Re3 -62.2(6)
C40 C34 C35 Re3 117.4(9)
C48 Re3 C35 C34 -60.0(6)
C46 Re3 C35 C34 -153.6(5)
C47 Re3 C35 C34 91.9(9)
C33 Re3 C35 C34 37.5(5)
C39A Re3 C35 C34 78.7(5)
C35A Re3 C35 C34 115.7(7)
C48 Re3 C35 C35A -175.7(5)
C46 Re3 C35 C35A 90.7(5)
C47 Re3 C35 C35A -23.7(10)
C33 Re3 C35 C35A -78.2(5)
C34 Re3 C35 C35A -115.7(7)
C39A Re3 C35 C35A -37.0(5)
C34 C35 C35A C36 175.0(9)
Re3 C35 C35A C36 -119.9(10)
C34 C35 C35A C39A -2.6(9)
Re3 C35 C35A C39A 62.5(5)
C34 C35 C35A Re3 -65.1(6)
C48 Re3 C35A C36 135.4(8)
C46 Re3 C35A C36 32.4(8)
C47 Re3 C35A C36 -63.1(8)
C33 Re3 C35A C36 -152.1(9)
C35 Re3 C35A C36 127.9(10)
C34 Re3 C35A C36 165.7(9)
C39A Re3 C35A C36 -115.7(10)
C48 Re3 C35A C39A -108.9(7)
C46 Re3 C35A C39A 148.1(5)
C47 Re3 C35A C39A 52.7(6)
C33 Re3 C35A C39A -36.4(5)
C35 Re3 C35A C39A -116.4(7)
C34 Re3 C35A C39A -78.6(5)
C48 Re3 C35A C35 7.6(8)
C46 Re3 C35A C35 -95.5(5)
C47 Re3 C35A C35 169.1(5)
C33 Re3 C35A C35 80.0(5)
C34 Re3 C35A C35 37.9(5)
C39A Re3 C35A C35 116.4(7)
C39A C35A C36 C37 1.1(13)
C35 C35A C36 C37 -176.2(9)
Re3 C35A C36 C37 90.7(10)
C35A C36 C37 C38 -2.0(14)
C36 C37 C38 C39 0.9(14)
C37 C38 C39 C39A 1.1(13)
C38 C39 C39A C33 176.9(9)
C38 C39 C39A C35A -1.9(12)
C38 C39 C39A Re3 -89.8(9)
C34 C33 C39A C39 -175.7(9)
Re3 C33 C39A C39 119.0(10)
C34 C33 C39A C35A 3.2(9)
Re3 C33 C39A C35A -62.2(6)
C34 C33 C39A Re3 65.4(6)
C36 C35A C39A C39 0.8(12)
C35 C35A C39A C39 178.7(7)
Re3 C35A C39A C39 -121.1(7)
C36 C35A C39A C33 -178.3(8)
C35 C35A C39A C33 -0.3(9)
Re3 C35A C39A C33 59.9(6)
C36 C35A C39A Re3 121.9(8)
C35 C35A C39A Re3 -60.2(5)
C48 Re3 C39A C39 -121.2(8)
C46 Re3 C39A C39 71.8(8)
C47 Re3 C39A C39 -23.7(8)
C33 Re3 C39A C39 -128.9(10)
C35 Re3 C39A C39 151.0(8)
C34 Re3 C39A C39 -166.9(8)
C35A Re3 C39A C39 113.0(9)
C48 Re3 C39A C33 7.7(8)
C46 Re3 C39A C33 -159.3(5)
C47 Re3 C39A C33 105.3(5)
C35 Re3 C39A C33 -80.1(5)
C34 Re3 C39A C33 -37.9(5)
C35A Re3 C39A C33 -118.1(7)
C48 Re3 C39A C35A 125.8(6)
C46 Re3 C39A C35A -41.2(6)
C47 Re3 C39A C35A -136.7(5)
C33 Re3 C39A C35A 118.1(7)
C35 Re3 C39A C35A 38.0(5)
C34 Re3 C39A C35A 80.1(5)
C35 C34 C40 C41 -166.5(9)
C33 C34 C40 C41 12.9(13)
Re3 C34 C40 C41 -76.2(10)
C35 C34 C40 C45 4.9(14)
C33 C34 C40 C45 -175.6(9)
Re3 C34 C40 C45 95.3(10)
C45 C40 C41 C42 3.2(14)
C34 C40 C41 C42 175.1(8)
C40 C41 C42 C43 -3.0(14)
C41 C42 C43 C44 2.6(15)
C42 C43 C44 C45 -2.8(17)
C43 C44 C45 C40 3.3(19)
C41 C40 C45 C44 -3.5(16)
C34 C40 C45 C44 -175.5(11)
